data_9012650
loop_
_publ_author_name
'Pushcharovskii D Yu'
'Pasero, M.'
'Merlino, S.'
'Vladykin, N. V.'
'Zubkova, N. V.'
'Gobechiya, E. R.'

_publ_section_title
;
 Crystal structure of zirconium-rich seidozerite
;
_journal_name_full 'Crystallography Reports'
_journal_page_first 196
_journal_page_last 200
_journal_paper_doi 10.1134/1.1466492
_journal_volume 47
_journal_year 2002
_chemical_compound_source 'Burpala alkaline massif, Russia'
_chemical_formula_sum 'Ca0.55 F2 Mn0.85 Na3.2 O16 Si4 Ti1.15 Zr1.85'
_chemical_name_mineral Seidozerite
_space_group_IT_number 13
_symmetry_space_group_name_Hall '-P 2yc'
_symmetry_space_group_name_H-M 'P 1 2/c 1'
_cell_angle_alpha 90
_cell_angle_beta 102.68
_cell_angle_gamma 90
_cell_length_a 5.627
_cell_length_b 7.134
_cell_length_c 18.590
_cell_formula_units_Z 2
_cell_volume 728.058
_database_code_amcsd 0012377
_exptl_crystal_density_diffrn 3.524
_cod_original_formula_sum 'Na3.2 Ca.55 Mn.85 Zr1.85 Ti1.15 Si4 O16 F2'
_cod_database_code 9012650

loop_
_space_group_symop_operation_xyz
x,y,z
x,-y,1/2+z
-x,y,1/2-z
-x,-y,-z

loop_
_atom_site_label
_atom_site_fract_x
_atom_site_fract_y
_atom_site_fract_z
_atom_site_occupancy
_atom_site_U_iso_or_equiv
Na1 0.20510 0.61570 0.06950 0.96500 0.01130
Ca1 0.20510 0.61570 0.06950 0.03500 0.01130
Na2 0.00000 0.61490 0.25000 0.86000 0.02180
Ca2 0.00000 0.61490 0.25000 0.14000 0.02180
Ca 0.50000 0.86560 0.25000 0.34000 0.03320
Mn 0.50000 0.86560 0.25000 0.27000 0.03320
Na 0.50000 0.86560 0.25000 0.16000 0.03320
Zr1 0.20040 0.11930 0.07342 0.80000 0.00970
Ti1 0.20040 0.11930 0.07342 0.20000 0.00970
Ti2 0.00000 0.11530 0.25000 0.70000 0.01140
Zr2 0.00000 0.11530 0.25000 0.25000 0.01140
Mn3 0.50000 0.35660 0.25000 0.58000 0.01740
Na3 0.50000 0.35660 0.25000 0.25000 0.01740
Ti3 0.50000 0.35660 0.25000 0.05000 0.01740
Si1 0.72730 0.38720 0.10460 1.00000 0.01000
Si2 0.72170 0.84220 0.10490 1.00000 0.00990
O1 0.73800 0.61350 0.10960 1.00000 0.02300
O2 0.45100 0.32640 0.06800 1.00000 0.02100
O3 0.44000 0.90150 0.07630 1.00000 0.02000
O4 0.92700 0.32670 0.05860 1.00000 0.01600
O5 0.90400 0.90730 0.05180 1.00000 0.01400
O6 0.79700 0.31540 0.19000 1.00000 0.01600
O7 0.81700 0.91410 0.18880 1.00000 0.01700
O8 0.24000 0.12400 0.18490 1.00000 0.01900
F 0.30100 0.60000 0.19220 1.00000 0.03900

loop_
_cod_related_entry_id
_cod_related_entry_database
_cod_related_entry_code
1 AMCSD 0012377
